data_2214963
loop_
_publ_author_name
'Bouchama, Abdelaziz'
'Benda\^as, Abderrahmen'
'Chiter, Chaabane'
'Beghidja, Adel'
'Djedouani, Amel'

_publ_section_title Bis(3-acetyl-6-methyl-2-oxo-2<i>H</i>-pyran-4-olato)bis(dimethylformamide)copper(II)
_journal_coeditor_code BG2087
_journal_issue 9
_journal_name_full 'Acta Crystallographica Section E'
_journal_page_first m2397
_journal_page_last m2397
_journal_paper_doi 10.1107/S1600536807040585
_journal_volume 63
_journal_year 2007
_chemical_formula_iupac '[Cu (C8 H7 O4)2 (C3 H7 N O)2]'
_chemical_formula_moiety 'C22 H28 Cu N2 O10'
_chemical_formula_sum 'C22 H28 Cu N2 O10'
_chemical_formula_weight 544.01
_chemical_name_systematic
;
Bis(3-acetyl-6-methyl-2-oxo-2<i>H</i>-pyran-4-\
olato)bis(dimethylformamide)copper(II)
;
_space_group_IT_number 2
_symmetry_cell_setting triclinic
_symmetry_space_group_name_Hall '-P 1'
_symmetry_space_group_name_H-M 'P -1'
_atom_sites_solution_hydrogens geom
_atom_sites_solution_primary direct
_atom_sites_solution_secondary difmap
_audit_creation_method SHELXL-97
_cell_angle_alpha 84.8700(10)
_cell_angle_beta 86.9640(10)
_cell_angle_gamma 78.852(2)
_cell_formula_units_Z 1
_cell_length_a 7.6894(2)
_cell_length_b 8.5406(2)
_cell_length_c 9.3858(3)
_cell_measurement_reflns_used 4486
_cell_measurement_temperature 173(2)
_cell_measurement_theta_max 30.034
_cell_measurement_theta_min 0.998
_cell_volume 601.93(3)
_computing_cell_refinement 'DENZO (Nonius, 1998)'
_computing_data_collection 'COLLECT (Nonius, 1998)'
_computing_data_reduction 'DENZO (Nonius, 1998)'
_computing_molecular_graphics 'ATOMS (Dowty, 1995)'
_computing_publication_material 'PLATON (Spek, 2003)'
_computing_structure_refinement 'SHELXL97 (Sheldrick, 1997)'
_computing_structure_solution 'SIR92 (Altomare <i>et al.</i>,  1993)'
_diffrn_ambient_temperature 173(2)
_diffrn_measured_fraction_theta_full 0.995
_diffrn_measured_fraction_theta_max 0.995
_diffrn_measurement_device_type 'Nonius KappaCCD'
_diffrn_measurement_method '\p [CHECK]'
_diffrn_radiation_monochromator graphite
_diffrn_radiation_source 'fine-focus sealed tube'
_diffrn_radiation_type MoK\a
_diffrn_radiation_wavelength 0.71069
_diffrn_reflns_av_R_equivalents 0.0503
_diffrn_reflns_av_sigmaI/netI 0.0450
_diffrn_reflns_limit_h_max 10
_diffrn_reflns_limit_h_min -10
_diffrn_reflns_limit_k_max 11
_diffrn_reflns_limit_k_min -12
_diffrn_reflns_limit_l_max 13
_diffrn_reflns_limit_l_min -13
_diffrn_reflns_number 8024
_diffrn_reflns_theta_full 30.08
_diffrn_reflns_theta_max 30.08
_diffrn_reflns_theta_min 2.18
_exptl_absorpt_coefficient_mu 0.966
_exptl_absorpt_correction_type none
_exptl_crystal_colour blue
_exptl_crystal_density_diffrn 1.501
_exptl_crystal_density_method 'not measured'
_exptl_crystal_description prism
_exptl_crystal_F_000 283.00
_exptl_crystal_size_max 0.10
_exptl_crystal_size_mid 0.10
_exptl_crystal_size_min 0.10
_refine_diff_density_max 0.364
_refine_diff_density_min -0.547
_refine_ls_extinction_coef 0.221(11)
_refine_ls_extinction_expression Fc^*^=kFc[1+0.001xFc^2^\l^3^/sin(2\q)]^-1/4^
_refine_ls_extinction_method 'SHELXL97 (Sheldrick, 1997)'
_refine_ls_goodness_of_fit_ref 1.054
_refine_ls_hydrogen_treatment constr
_refine_ls_matrix_type full
_refine_ls_number_parameters 161
_refine_ls_number_reflns 3518
_refine_ls_number_restraints 0
_refine_ls_restrained_S_all 1.054
_refine_ls_R_factor_all 0.0467
_refine_ls_R_factor_gt 0.0374
_refine_ls_shift/su_max 0.000
_refine_ls_shift/su_mean 0.000
_refine_ls_structure_factor_coef Fsqd
_refine_ls_weighting_details 'calc w=1/[\s^2^(Fo^2^)+(0.0542P)^2^+0.0974P] where P=(Fo^2^+2Fc^2^)/3'
_refine_ls_weighting_scheme calc
_refine_ls_wR_factor_gt 0.0976
_refine_ls_wR_factor_ref 0.1029
_reflns_number_gt 3021
_reflns_number_total 3518
_reflns_threshold_expression I>2\s(I)
_cod_data_source_file bg2087.cif
_cod_data_source_block I
_cod_database_code 2214963
_cod_database_fobs_code 2214963

loop_
_symmetry_equiv_pos_as_xyz
'x, y, z'
'-x, -y, -z'

loop_
_atom_site_type_symbol
_atom_site_label
_atom_site_fract_x
_atom_site_fract_y
_atom_site_fract_z
_atom_site_U_iso_or_equiv
_atom_site_adp_type
_atom_site_calc_flag
_atom_site_refinement_flags
_atom_site_occupancy
Cu Cu1 0.0000 0.0000 0.0000 0.03279(12) Uani d S 1
O O1 -0.09598(15) -0.06122(16) 0.18483(12) 0.0368(3) Uani d . 1
O O2 0.15683(17) -0.26020(18) 0.54467(13) 0.0438(3) Uani d . 1
O O3 0.41095(18) -0.1951(2) 0.47529(15) 0.0534(4) Uani d . 1
O O4 0.21496(15) 0.02621(16) 0.08599(13) 0.0375(3) Uani d . 1
O O5 0.1369(2) -0.28176(19) -0.01498(18) 0.0560(4) Uani d . 1
N N1 0.3220(2) -0.47067(19) -0.13276(18) 0.0420(3) Uani d . 1
C C1 -0.0075(2) -0.1174(2) 0.29462(16) 0.0304(3) Uani d . 1
C C2 -0.1011(2) -0.1903(2) 0.41121(18) 0.0379(4) Uani d . 1
H H2 -0.2243 -0.1887 0.4047 0.045 Uiso calc . 1
C C3 -0.0181(2) -0.2601(2) 0.52813(18) 0.0381(4) Uani d . 1
C C4 0.2594(2) -0.1858(2) 0.44211(18) 0.0367(4) Uani d . 1
C C5 0.1755(2) -0.1125(2) 0.31181(16) 0.0298(3) Uani d . 1
C C6 0.2740(2) -0.0303(2) 0.20597(17) 0.0318(3) Uani d . 1
C C7 0.4565(2) -0.0019(3) 0.2306(2) 0.0502(5) Uani d . 1
H H7A 0.4933 0.0685 0.1513 0.075 Uiso calc R 1
H H7B 0.5402 -0.1044 0.2362 0.075 Uiso calc R 1
H H7C 0.4551 0.0485 0.3205 0.075 Uiso calc R 1
C C8 -0.0964(3) -0.3446(3) 0.6534(2) 0.0540(5) Uani d . 1
H H8A -0.0298 -0.4546 0.6676 0.081 Uiso calc . 1
H H8B -0.2205 -0.3466 0.6361 0.081 Uiso calc . 1
H H8C -0.0903 -0.2885 0.7391 0.081 Uiso calc . 1
C C9 0.2491(2) -0.3213(2) -0.1090(2) 0.0417(4) Uani d . 1
H H9 0.2869 -0.2382 -0.1697 0.050 Uiso calc . 1
C C10 0.4528(3) -0.5079(3) -0.2474(3) 0.0623(6) Uani d . 1
H H10A 0.4087 -0.5726 -0.3135 0.093 Uiso calc . 1
H H10B 0.5635 -0.5680 -0.2074 0.093 Uiso calc . 1
H H10C 0.4747 -0.4083 -0.2992 0.093 Uiso calc . 1
C C11 0.2675(4) -0.6042(3) -0.0473(3) 0.0635(6) Uani d . 1
H H11A 0.3720 -0.6746 -0.0060 0.095 Uiso calc . 1
H H11B 0.2091 -0.6645 -0.1080 0.095 Uiso calc . 1
H H11C 0.1847 -0.5638 0.0299 0.095 Uiso calc . 1

loop_
_atom_site_aniso_label
_atom_site_aniso_U_11
_atom_site_aniso_U_22
_atom_site_aniso_U_33
_atom_site_aniso_U_12
_atom_site_aniso_U_13
_atom_site_aniso_U_23
Cu1 0.02832(16) 0.0447(2) 0.02637(16) -0.01107(11) -0.00577(10) 0.00369(11)
O1 0.0273(5) 0.0532(8) 0.0289(5) -0.0080(5) -0.0048(4) 0.0048(5)
O2 0.0425(7) 0.0554(8) 0.0313(6) -0.0085(6) -0.0059(5) 0.0095(5)
O3 0.0409(7) 0.0749(11) 0.0439(7) -0.0139(7) -0.0169(6) 0.0137(7)
O4 0.0335(6) 0.0486(7) 0.0324(6) -0.0156(5) -0.0079(4) 0.0073(5)
O5 0.0567(9) 0.0460(8) 0.0641(10) -0.0085(7) 0.0111(7) -0.0096(7)
N1 0.0425(8) 0.0368(8) 0.0455(8) -0.0090(6) 0.0026(6) 0.0027(6)
C1 0.0298(7) 0.0340(8) 0.0272(7) -0.0052(6) -0.0016(5) -0.0038(6)
C2 0.0331(8) 0.0478(10) 0.0323(8) -0.0088(7) -0.0002(6) 0.0004(7)
C3 0.0397(9) 0.0424(10) 0.0310(8) -0.0072(7) 0.0017(6) -0.0003(7)
C4 0.0363(8) 0.0410(9) 0.0313(8) -0.0043(7) -0.0066(6) 0.0017(7)
C5 0.0300(7) 0.0327(8) 0.0268(7) -0.0053(6) -0.0055(5) -0.0012(6)
C6 0.0295(7) 0.0344(8) 0.0323(7) -0.0071(6) -0.0066(6) -0.0020(6)
C7 0.0373(9) 0.0687(14) 0.0480(11) -0.0236(9) -0.0146(8) 0.0141(9)
C8 0.0571(12) 0.0634(14) 0.0396(10) -0.0150(10) 0.0045(9) 0.0101(9)
C9 0.0386(9) 0.0372(9) 0.0508(10) -0.0123(7) -0.0046(8) 0.0008(8)
C10 0.0601(14) 0.0568(14) 0.0621(14) 0.0010(10) 0.0158(11) 0.0008(11)
C11 0.0718(15) 0.0436(12) 0.0736(16) -0.0164(10) 0.0133(12) 0.0061(11)

loop_
_atom_type_symbol
_atom_type_description
_atom_type_scat_dispersion_real
_atom_type_scat_dispersion_imag
_atom_type_scat_source
C C 0.0033 0.0016 'International Tables Vol C Tables 4.2.6.8 and 6.1.1.4'
H H 0.0000 0.0000 'International Tables Vol C Tables 4.2.6.8 and 6.1.1.4'
N N 0.0061 0.0033 'International Tables Vol C Tables 4.2.6.8 and 6.1.1.4'
O O 0.0106 0.0060 'International Tables Vol C Tables 4.2.6.8 and 6.1.1.4'
Cu Cu 0.3201 1.2651 'International Tables Vol C Tables 4.2.6.8 and 6.1.1.4'

loop_
_geom_angle_atom_site_label_1
_geom_angle_atom_site_label_2
_geom_angle_atom_site_label_3
_geom_angle_site_symmetry_1
_geom_angle_site_symmetry_3
_geom_angle
_geom_angle_publ_flag
O1 Cu1 O4 . . 90.29(5) y
O1 Cu1 O5 . . 87.44(6) y
O1 Cu1 O1 . 2_555 180.00 no
O1 Cu1 O4 . 2_555 89.71(5) no
O1 Cu1 O5 . 2_555 92.56(6) no
O4 Cu1 O5 . . 87.33(5) y
O1 Cu1 O4 2_555 . 89.71(5) no
O4 Cu1 O4 . 2_555 180.00 no
O4 Cu1 O5 . 2_555 92.67(5) no
O1 Cu1 O5 2_555 . 92.56(6) no
O4 Cu1 O5 2_555 . 92.67(5) no
O5 Cu1 O5 . 2_555 180.00 no
O1 Cu1 O4 2_555 2_555 90.29(5) no
O1 Cu1 O5 2_555 2_555 87.44(6) no
O4 Cu1 O5 2_555 2_555 87.33(5) no
Cu1 O1 C1 . . 126.09(11) no
C3 O2 C4 . . 122.47(13) no
Cu1 O4 C6 . . 128.72(11) no
Cu1 O5 C9 . . 120.37(13) no
C9 N1 C10 . . 121.90(17) no
C9 N1 C11 . . 120.71(18) no
C10 N1 C11 . . 117.35(18) no
O1 C1 C2 . . 116.55(14) no
O1 C1 C5 . . 125.50(14) no
C2 C1 C5 . . 117.94(14) no
C1 C2 C3 . . 121.23(15) no
O2 C3 C2 . . 121.52(15) no
O2 C3 C8 . . 111.62(15) no
C2 C3 C8 . . 126.86(16) no
O2 C4 O3 . . 113.66(15) no
O2 C4 C5 . . 117.70(14) no
O3 C4 C5 . . 128.63(16) no
C1 C5 C4 . . 119.01(14) no
C1 C5 C6 . . 121.40(14) no
C4 C5 C6 . . 119.53(14) no
O4 C6 C5 . . 123.26(14) no
O4 C6 C7 . . 114.21(15) no
C5 C6 C7 . . 122.52(15) no
O5 C9 N1 . . 125.16(17) no
C1 C2 H2 . . 119.38 no
C3 C2 H2 . . 119.39 no
C6 C7 H7A . . 109.52 no
C6 C7 H7B . . 109.45 no
C6 C7 H7C . . 109.46 no
H7A C7 H7B . . 109.47 no
H7A C7 H7C . . 109.50 no
H7B C7 H7C . . 109.42 no
C3 C8 H8A . . 109.43 no
C3 C8 H8B . . 109.48 no
C3 C8 H8C . . 109.46 no
H8A C8 H8B . . 109.47 no
H8A C8 H8C . . 109.43 no
H8B C8 H8C . . 109.55 no
O5 C9 H9 . . 117.39 no
N1 C9 H9 . . 117.45 no
N1 C10 H10A . . 109.46 no
N1 C10 H10B . . 109.52 no
N1 C10 H10C . . 109.50 no
H10A C10 H10B . . 109.46 no
H10A C10 H10C . . 109.40 no
H10B C10 H10C . . 109.48 no
N1 C11 H11A . . 109.47 no
N1 C11 H11B . . 109.47 no
N1 C11 H11C . . 109.50 no
H11A C11 H11B . . 109.48 no
H11A C11 H11C . . 109.43 no
H11B C11 H11C . . 109.47 no

loop_
_geom_bond_atom_site_label_1
_geom_bond_atom_site_label_2
_geom_bond_site_symmetry_2
_geom_bond_distance
_geom_bond_publ_flag
Cu1 O1 . 1.9181(11) yes
Cu1 O4 . 1.9366(12) yes
Cu1 O5 . 2.4462(16) yes
Cu1 O1 2_555 1.9181(11) no
Cu1 O4 2_555 1.9366(12) no
Cu1 O5 2_555 2.4462(16) no
O1 C1 . 1.2707(19) no
O2 C3 . 1.362(2) no
O2 C4 . 1.399(2) no
O3 C4 . 1.208(2) no
O4 C6 . 1.257(2) no
O5 C9 . 1.224(2) no
N1 C9 . 1.324(2) no
N1 C10 . 1.447(3) no
N1 C11 . 1.451(3) no
C1 C2 . 1.439(2) no
C1 C5 . 1.434(2) no
C2 C3 . 1.333(2) no
C3 C8 . 1.486(3) no
C4 C5 . 1.447(2) no
C5 C6 . 1.433(2) no
C6 C7 . 1.503(2) no
C2 H2 . 0.9499 no
C7 H7A . 0.9793 no
C7 H7B . 0.9802 no
C7 H7C . 0.9796 no
C8 H8A . 0.9805 no
C8 H8B . 0.9800 no
C8 H8C . 0.9800 no
C9 H9 . 0.9501 no
C10 H10A . 0.9804 no
C10 H10B . 0.9795 no
C10 H10C . 0.9804 no
C11 H11A . 0.9808 no
C11 H11B . 0.9800 no
C11 H11C . 0.9800 no

loop_
_geom_contact_atom_site_label_1
_geom_contact_atom_site_label_2
_geom_contact_distance
_geom_contact_site_symmetry_2
_geom_contact_publ_flag
Cu1 H11B 3.5934 1_565 no
Cu1 H11B 3.5934 2_545 no
O1 O4 2.7325(17) . no
O1 O5 3.040(2) . no
O1 C6 2.926(2) . no
O1 C7 3.390(2) 1_455 no
O1 C9 3.279(2) 2_555 no
O1 O4 2.7189(17) 2_555 no
O1 O5 3.175(2) 2_555 no
O2 C10 3.367(3) 1_556 no
O2 C9 3.338(2) 1_556 no
O3 C7 2.753(3) . no
O4 O1 2.7189(17) 2_555 no
O4 O1 2.7325(17) . no
O4 O5 3.190(2) 2_555 no
O4 O5 3.049(2) . no
O4 C1 2.880(2) . no
O4 C11 3.380(3) 1_565 no
O5 O4 3.190(2) 2_555 no
O5 C1 3.381(2) . no
O5 O4 3.049(2) . no
O5 O1 3.040(2) . no
O5 O1 3.175(2) 2_555 no
O1 H11B 2.8143 2_545 no
O1 H9 2.6870 2_555 no
O1 H7B 2.9016 1_455 no
O3 H10A 2.7234 2_645 no
O3 H7B 2.5247 . no
O3 H2 2.8573 1_655 no
O3 H7C 2.7275 2_656 no
O3 H10C 2.6667 1_556 no
O3 H7C 2.4969 . no
O4 H8C 2.8797 2_556 no
O5 H11C 2.3680 . no
C2 C4 3.577(2) 2_556 no
C4 C2 3.577(2) 2_556 no
C6 C8 3.568(3) 2_556 no
C7 O3 2.753(3) . no
C7 O1 3.390(2) 1_655 no
C8 C6 3.568(3) 2_556 no
C9 O2 3.338(2) 1_554 no
C10 O2 3.367(3) 1_554 no
C11 O4 3.380(3) 1_545 no
C4 H7C 2.8540 . no
C4 H7B 2.9629 . no
C6 H8C 2.8916 2_556 no
C8 H11C 3.0797 2_546 no
C9 H8C 2.9937 1_554 no
H2 O3 2.8573 1_455 no
H2 H7B 2.4278 1_455 no
H2 H8B 2.4503 . no
H7A H11A 2.5766 1_565 no
H7A H9 2.4515 2_655 no
H7B O1 2.9016 1_655 no
H7B O3 2.5247 . no
H7B C4 2.9629 . no
H7B H2 2.4278 1_655 no
H7C O3 2.4969 . no
H7C C4 2.8540 . no
H7C O3 2.7275 2_656 no
H8B H2 2.4503 . no
H8B H10C 2.5316 1_456 no
H8C C9 2.9937 1_556 no
H8C O4 2.8797 2_556 no
H8C C6 2.8916 2_556 no
H8C H11C 2.5529 2_546 no
H9 H10C 2.2342 . no
H9 O1 2.6870 2_555 no
H9 H7A 2.4515 2_655 no
H10A H11B 2.5639 . no
H10A O3 2.7234 2_645 no
H10B H11A 2.5468 . no
H10C O3 2.6667 1_554 no
H10C H8B 2.5316 1_654 no
H10C H9 2.2342 . no
H11A H7A 2.5766 1_545 no
H11A H10B 2.5468 . no
H11B Cu1 3.5934 1_545 no
H11B H10A 2.5639 . no
H11B Cu1 3.5934 2_545 no
H11B O1 2.8143 2_545 no
H11C O5 2.3680 . no
H11C C8 3.0797 2_546 no
H11C H8C 2.5529 2_546 no

loop_
_geom_torsion_atom_site_label_1
_geom_torsion_atom_site_label_2
_geom_torsion_atom_site_label_3
_geom_torsion_atom_site_label_4
_geom_torsion_site_symmetry_1
_geom_torsion
O4 Cu1 O1 C1 . -22.49(15)
O4 Cu1 O1 C1 2 157.51(15)
O1 Cu1 O4 C6 . 19.61(16)
O1 Cu1 O4 C6 2 -160.39(16)
Cu1 O1 C1 C5 . 15.0(2)
Cu1 O1 C1 C2 . -165.66(12)
O1 C1 C2 C3 . 176.54(17)
C5 C1 C2 C3 . -4.1(3)
C1 C2 C3 O2 . 2.5(3)
C1 C2 C3 C8 . -177.56(19)
C4 O2 C3 C2 . 1.0(3)
C4 O2 C3 C8 . -178.96(18)
C3 O2 C4 O3 . 178.73(17)
C3 O2 C4 C5 . -2.6(3)
O1 C1 C5 C6 . 4.6(3)
C2 C1 C5 C6 . -174.68(16)
O1 C1 C5 C4 . -178.35(16)
C2 C1 C5 C4 . 2.3(2)
O3 C4 C5 C6 . -3.7(3)
O2 C4 C5 C6 . 177.92(15)
O3 C4 C5 C1 . 179.2(2)
O2 C4 C5 C1 . 0.8(2)
Cu1 O4 C6 C5 . -8.1(3)
Cu1 O4 C6 C7 . 172.88(13)
C1 C5 C6 O4 . -8.3(3)
C4 C5 C6 O4 . 174.68(16)
C1 C5 C6 C7 . 170.61(18)
C4 C5 C6 C7 . -6.4(3)
C10 N1 C9 O5 . 179.3(2)
C11 N1 C9 O5 . 1.8(3)
